data_7229184
loop_
_publ_author_name
'Valdo, Ana Karoline Silva Medanha'
'Sarotti, Ariel Marcelo'
'Martins, Felipe Terra'

_publ_section_title
;
 Synthon trends according to acid strength and geometry in salts of
 N-heterocyclic bases
;
_journal_name_full CrystEngComm
_journal_paper_doi 10.1039/C7CE01490B
_journal_year 2017
_chemical_formula_sum 'C6 H6 F3 N3 O2'
_chemical_formula_weight 209.14
_space_group_crystal_system triclinic
_space_group_IT_number 2
_space_group_name_Hall '-P 1'
_space_group_name_H-M_alt 'P -1'
_symmetry_space_group_name_Hall '-P 1'
_symmetry_space_group_name_H-M 'P -1'
_atom_sites_solution_hydrogens geom
_audit_creation_method SHELXL-2014/7
_audit_update_record
;
2017-08-14 deposited with the CCDC.
2017-09-18 downloaded from the CCDC.
;
_cell_angle_alpha 78.86(2)
_cell_angle_beta 69.57(3)
_cell_angle_gamma 72.29(4)
_cell_formula_units_Z 4
_cell_length_a 8.778(8)
_cell_length_b 10.165(9)
_cell_length_c 10.918(9)
_cell_measurement_reflns_used 558
_cell_measurement_temperature 296(2)
_cell_measurement_theta_max 20.57
_cell_measurement_theta_min 2.56
_cell_volume 865.5(13)
_computing_structure_refinement 'SHELXL-2014/7 (Sheldrick, 2014)'
_diffrn_ambient_temperature 296(2)
_diffrn_measured_fraction_theta_full 0.969
_diffrn_measured_fraction_theta_max 0.965
_diffrn_measurement_device_type 'Bruker APEX-II CCD'
_diffrn_measurement_method '\f and \w scans'
_diffrn_radiation_type MoK\a
_diffrn_radiation_wavelength 0.71073
_diffrn_reflns_av_R_equivalents 0.0599
_diffrn_reflns_av_unetI/netI 0.0863
_diffrn_reflns_Laue_measured_fraction_full 0.969
_diffrn_reflns_Laue_measured_fraction_max 0.965
_diffrn_reflns_limit_h_max 10
_diffrn_reflns_limit_h_min -9
_diffrn_reflns_limit_k_max 12
_diffrn_reflns_limit_k_min -7
_diffrn_reflns_limit_l_max 12
_diffrn_reflns_limit_l_min -11
_diffrn_reflns_number 5968
_diffrn_reflns_point_group_measured_fraction_full 0.969
_diffrn_reflns_point_group_measured_fraction_max 0.965
_diffrn_reflns_theta_full 25.000
_diffrn_reflns_theta_max 25.039
_diffrn_reflns_theta_min 2.000
_diffrn_source 'sealed tube'
_exptl_absorpt_coefficient_mu 0.162
_exptl_absorpt_correction_T_max 0.994
_exptl_absorpt_correction_T_min 0.792
_exptl_absorpt_correction_type multi-scan
_exptl_absorpt_process_details 'Blessing, R. H. (1995) Acta Cryst., A51, 33-38'
_exptl_crystal_colour colorless
_exptl_crystal_density_diffrn 1.605
_exptl_crystal_description plate
_exptl_crystal_F_000 424
_exptl_crystal_size_max 0.15
_exptl_crystal_size_mid 0.1
_exptl_crystal_size_min 0.04
_refine_diff_density_max 0.280
_refine_diff_density_min -0.252
_refine_diff_density_rms 0.059
_refine_ls_extinction_method none
_refine_ls_goodness_of_fit_ref 1.027
_refine_ls_hydrogen_treatment constr
_refine_ls_matrix_type full
_refine_ls_number_parameters 298
_refine_ls_number_reflns 2963
_refine_ls_number_restraints 0
_refine_ls_restrained_S_all 1.027
_refine_ls_R_factor_all 0.1914
_refine_ls_R_factor_gt 0.0804
_refine_ls_shift/su_max 0.000
_refine_ls_shift/su_mean 0.000
_refine_ls_structure_factor_coef Fsqd
_refine_ls_weighting_details 'w=1/[\s^2^(Fo^2^)+(0.1066P)^2^+0.5136P] where P=(Fo^2^+2Fc^2^)/3'
_refine_ls_weighting_scheme calc
_refine_ls_wR_factor_gt 0.2085
_refine_ls_wR_factor_ref 0.2692
_reflns_Friedel_coverage 0.000
_reflns_number_gt 1193
_reflns_number_total 2963
_reflns_threshold_expression 'I > 2\s(I)'
_cod_data_source_file c7ce01490b2.cif
_cod_data_source_block A4
_cod_database_code 7229184
_shelx_shelxl_version_number 2014/7
_shelx_space_group_comment
;
The symmetry employed for this shelxl refinement is uniquely defined
by the following loop, which should always be used as a source of
symmetry information in preference to the above space-group names.
They are only intended as comments.
;

loop_
_space_group_symop_operation_xyz
'x, y, z'
'-x, -y, -z'

loop_
_atom_site_label
_atom_site_type_symbol
_atom_site_fract_x
_atom_site_fract_y
_atom_site_fract_z
_atom_site_U_iso_or_equiv
_atom_site_adp_type
_atom_site_occupancy
_atom_site_site_symmetry_order
_atom_site_calc_flag
_atom_site_refinement_flags_posn
_atom_site_refinement_flags_adp
_atom_site_refinement_flags_occupancy
_atom_site_disorder_assembly
_atom_site_disorder_group
O4 O 0.1625(5) 0.4192(4) 0.2491(4) 0.0786(13) Uani 1 1 d . . . . .
O3 O 0.3363(5) 0.3615(4) 0.0519(4) 0.0785(13) Uani 1 1 d . . . . .
F5 F 0.1332(6) 0.5807(4) -0.0458(5) 0.1247(17) Uani 1 1 d . . . . .
O2 O 0.0459(6) 0.1131(5) 0.6043(5) 0.1106(18) Uani 1 1 d . . . . .
O1 O -0.1981(5) 0.1086(4) 0.7599(4) 0.0782(13) Uani 1 1 d . . . . .
C5B6 C 0.6723(7) -0.0975(6) 0.1383(6) 0.0750(18) Uani 1 1 d . . . . .
H5B6 H 0.7649 -0.1572 0.0860 0.090 Uiso 1 1 calc R U . . .
N4B1 N 0.6059(6) -0.1427(5) 0.2647(5) 0.0724(14) Uani 1 1 d . . . . .
N1B4 N 0.4778(5) 0.1163(5) 0.1620(4) 0.0632(13) Uani 1 1 d . . . . .
H1B H 0.4382 0.1983 0.1292 0.076 Uiso 1 1 calc R U . . .
N1A4 N 0.3238(6) 0.6305(5) 0.3346(5) 0.0695(14) Uani 1 1 d . . . . .
H1A H 0.2848 0.7137 0.3040 0.083 Uiso 1 1 calc R U . . .
C11 C 0.2227(7) 0.4394(6) 0.1297(6) 0.0595(15) Uani 1 1 d . . . . .
C3B2 C 0.4746(7) -0.0545(6) 0.3390(6) 0.0701(17) Uani 1 1 d . . . . .
H3B2 H 0.4277 -0.0819 0.4272 0.084 Uiso 0.5 1 calc R U P A 2
C2B3 C 0.4060(7) 0.0795(6) 0.2861(6) 0.0657(16) Uani 1 1 d . . . . .
H2B3 H 0.3129 0.1398 0.3374 0.079 Uiso 0.5 1 calc R U P B 1
C9 C -0.0456(8) 0.0611(6) 0.7012(6) 0.0652(17) Uani 1 1 d . . . . .
C6A5 C 0.4746(7) 0.5585(6) 0.2669(6) 0.0727(18) Uani 1 1 d . . . . .
H6A5 H 0.5364 0.5957 0.1870 0.087 Uiso 1 1 calc R U . . .
C2A3 C 0.2314(7) 0.5795(6) 0.4467(6) 0.0635(16) Uani 1 1 d . . . . .
H2A3 H 0.1248 0.6309 0.4906 0.076 Uiso 0.5 1 calc R U P C 1
F6 F 0.2644(8) 0.6581(5) 0.0336(6) 0.161(2) Uani 1 1 d . . . . .
C12 C 0.1536(9) 0.5833(7) 0.0671(7) 0.085(2) Uani 1 1 d . . . . .
F4 F 0.0180(7) 0.6523(6) 0.1367(5) 0.204(3) Uani 1 1 d . . . . .
C6B5 C 0.6114(7) 0.0307(6) 0.0832(6) 0.0677(17) Uani 1 1 d . . . . .
H6B5 H 0.6593 0.0585 -0.0048 0.081 Uiso 1 1 calc R U . . .
C10 C 0.0359(11) -0.0795(9) 0.7627(9) 0.083(2) Uani 1 1 d . . . . .
C5A6 C 0.5349(8) 0.4284(6) 0.3192(6) 0.0761(19) Uani 1 1 d . . . . .
H5A6 H 0.6396 0.3766 0.2723 0.091 Uiso 1 1 calc R U . . .
N4A1 N 0.4511(7) 0.3701(5) 0.4355(5) 0.0797(16) Uani 1 1 d . . . . .
C3A2 C 0.3006(8) 0.4428(7) 0.4982(6) 0.0794(19) Uani 1 1 d . . . . .
H3A2 H 0.2383 0.4046 0.5772 0.095 Uiso 0.5 1 calc R U P D 2
N2B N 0.2791(11) 0.1527(9) 0.3689(8) 0.066(3) Uani 0.5 1 d . . P E 2
HB1 H 0.2316 0.2362 0.3444 0.079 Uiso 0.5 1 calc R U P E 2
HB2 H 0.2420 0.1180 0.4485 0.079 Uiso 0.5 1 calc R U P E 2
N2'B N 0.3936(13) -0.0780(10) 0.4629(9) 0.092(4) Uani 0.5 1 d . . P F 1
HB'1 H 0.4236 -0.1570 0.5050 0.110 Uiso 0.5 1 calc R U P F 1
HB'2 H 0.3103 -0.0144 0.5026 0.110 Uiso 0.5 1 calc R U P F 1
N2A N 0.0822(12) 0.6350(11) 0.5192(9) 0.088(3) Uani 0.5 1 d . . P G 2
HA1 H 0.0292 0.7169 0.4959 0.106 Uiso 0.5 1 calc R U P G 2
HA2 H 0.0357 0.5901 0.5908 0.106 Uiso 0.5 1 calc R U P G 2
N2'A N 0.1996(13) 0.4050(10) 0.6082(10) 0.097(4) Uani 0.5 1 d . . P H 1
HA'1 H 0.2287 0.3244 0.6483 0.116 Uiso 0.5 1 calc R U P H 1
HA'2 H 0.1031 0.4603 0.6416 0.116 Uiso 0.5 1 calc R U P H 1
F1 F -0.026(3) -0.1747(15) 0.768(2) 0.145(8) Uani 0.6 1 d . . P I 1
F3 F 0.0189(17) -0.0621(13) 0.8898(10) 0.122(5) Uani 0.6 1 d . . P I 1
F1A F 0.147(5) -0.088(2) 0.800(5) 0.180(16) Uani 0.4 1 d . . P I 2
F2 F 0.1963(19) -0.1168(19) 0.7135(19) 0.149(9) Uani 0.6 1 d . . P I 1
F2A F -0.083(3) -0.144(2) 0.839(2) 0.109(9) Uani 0.4 1 d . . P I 2
F3A F 0.107(4) -0.1743(17) 0.6605(17) 0.148(8) Uani 0.4 1 d . . P I 2

loop_
_atom_site_aniso_label
_atom_site_aniso_U_11
_atom_site_aniso_U_22
_atom_site_aniso_U_33
_atom_site_aniso_U_23
_atom_site_aniso_U_13
_atom_site_aniso_U_12
O4 0.090(3) 0.061(3) 0.057(3) 0.003(2) -0.002(2) -0.010(2)
O3 0.073(3) 0.060(3) 0.062(2) 0.005(2) -0.001(2) 0.010(2)
F5 0.152(4) 0.100(3) 0.111(3) 0.030(3) -0.069(3) -0.009(3)
O2 0.095(4) 0.095(3) 0.086(3) 0.034(3) 0.002(3) -0.008(3)
O1 0.060(3) 0.057(3) 0.086(3) -0.001(2) -0.008(2) 0.010(2)
C5B6 0.060(4) 0.066(4) 0.072(4) 0.003(3) -0.010(3) 0.004(3)
N4B1 0.062(3) 0.060(3) 0.069(3) 0.005(3) -0.010(3) 0.002(3)
N1B4 0.060(3) 0.053(3) 0.064(3) 0.003(2) -0.015(2) -0.007(2)
N1A4 0.061(3) 0.064(3) 0.068(3) 0.001(2) -0.014(3) -0.006(3)
C11 0.049(3) 0.047(3) 0.064(4) 0.005(3) -0.009(3) -0.002(3)
C3B2 0.062(4) 0.073(4) 0.058(4) 0.001(3) -0.007(3) -0.010(3)
C2B3 0.051(4) 0.067(4) 0.068(4) -0.013(3) -0.011(3) -0.005(3)
C9 0.067(4) 0.045(3) 0.062(4) 0.003(3) -0.015(3) 0.006(3)
C6A5 0.066(4) 0.063(4) 0.064(4) -0.002(3) -0.004(3) -0.001(3)
C2A3 0.052(4) 0.062(4) 0.066(4) -0.015(3) -0.012(3) -0.003(3)
F6 0.181(5) 0.078(3) 0.235(6) 0.058(3) -0.103(5) -0.051(3)
C12 0.074(5) 0.064(4) 0.084(5) 0.012(4) -0.018(4) 0.010(4)
F4 0.159(5) 0.143(4) 0.137(4) 0.023(3) 0.017(3) 0.108(4)
C6B5 0.049(3) 0.068(4) 0.064(4) -0.005(3) -0.005(3) 0.000(3)
C10 0.068(6) 0.064(6) 0.104(7) 0.002(4) -0.025(5) -0.008(4)
C5A6 0.069(4) 0.061(4) 0.066(4) -0.004(3) -0.008(3) 0.012(3)
N4A1 0.081(4) 0.073(4) 0.062(3) 0.014(3) -0.016(3) -0.006(3)
C3A2 0.065(4) 0.091(5) 0.068(4) -0.001(4) -0.007(3) -0.021(4)
N2B 0.071(6) 0.041(5) 0.054(5) 0.003(4) -0.004(5) 0.008(5)
N2'B 0.093(8) 0.070(7) 0.070(7) 0.026(6) -0.009(6) -0.003(6)
N2A 0.068(7) 0.075(7) 0.075(7) 0.003(6) 0.006(6) 0.006(6)
N2'A 0.087(8) 0.068(7) 0.078(7) 0.019(6) 0.007(6) 0.006(6)
F1 0.17(2) 0.046(6) 0.26(3) -0.004(12) -0.131(18) -0.005(10)
F3 0.111(8) 0.134(9) 0.094(6) 0.015(5) -0.047(5) 0.008(7)
F1A 0.22(4) 0.078(15) 0.34(5) 0.05(2) -0.24(4) -0.04(2)
F2 0.079(7) 0.122(11) 0.186(15) -0.030(9) -0.021(9) 0.044(7)
F2A 0.094(10) 0.053(12) 0.128(14) 0.030(9) -0.004(10) -0.005(9)
F3A 0.172(18) 0.080(9) 0.137(13) -0.062(9) -0.028(12) 0.054(10)

loop_
_atom_type_symbol
_atom_type_description
_atom_type_scat_dispersion_real
_atom_type_scat_dispersion_imag
_atom_type_scat_source
C C 0.0033 0.0016 'International Tables Vol C Tables 4.2.6.8 and 6.1.1.4'
N N 0.0061 0.0033 'International Tables Vol C Tables 4.2.6.8 and 6.1.1.4'
O O 0.0106 0.0060 'International Tables Vol C Tables 4.2.6.8 and 6.1.1.4'
F F 0.0171 0.0103 'International Tables Vol C Tables 4.2.6.8 and 6.1.1.4'
H H 0.0000 0.0000 'International Tables Vol C Tables 4.2.6.8 and 6.1.1.4'

loop_
_geom_angle_atom_site_label_1
_geom_angle_atom_site_label_2
_geom_angle_atom_site_label_3
_geom_angle
N4B1 C5B6 C6B5 123.5(6)
N4B1 C5B6 H5B6 118.3
C6B5 C5B6 H5B6 118.3
C3B2 N4B1 C5B6 117.4(5)
C2B3 N1B4 C6B5 122.9(5)
C2B3 N1B4 H1B 118.5
C6B5 N1B4 H1B 118.5
C2A3 N1A4 C6A5 122.8(5)
C2A3 N1A4 H1A 118.6
C6A5 N1A4 H1A 118.6
O4 C11 O3 129.4(5)
O4 C11 C12 116.0(5)
O3 C11 C12 114.6(5)
N2'B C3B2 N4B1 126.7(7)
N2'B C3B2 C2B3 112.0(7)
N4B1 C3B2 C2B3 121.3(5)
N4B1 C3B2 H3B2 119.4
C2B3 C3B2 H3B2 119.4
N2B C2B3 N1B4 127.7(7)
N2B C2B3 C3B2 114.4(6)
N1B4 C2B3 C3B2 117.8(5)
N1B4 C2B3 H2B3 121.1
C3B2 C2B3 H2B3 121.1
O2 C9 O1 128.7(5)
O2 C9 C10 116.6(6)
O1 C9 C10 114.6(6)
N1A4 C6A5 C5A6 117.4(6)
N1A4 C6A5 H6A5 121.3
C5A6 C6A5 H6A5 121.3
N2A C2A3 N1A4 129.3(7)
N2A C2A3 C3A2 112.9(7)
N1A4 C2A3 C3A2 117.8(5)
N1A4 C2A3 H2A3 121.1
C3A2 C2A3 H2A3 121.1
F4 C12 F5 107.0(7)
F4 C12 F6 107.6(8)
F5 C12 F6 102.2(6)
F4 C12 C11 115.3(6)
F5 C12 C11 113.4(6)
F6 C12 C11 110.4(6)
N1B4 C6B5 C5B6 117.1(5)
N1B4 C6B5 H6B5 121.4
C5B6 C6B5 H6B5 121.4
F1 C10 F2 110.8(14)
F1A C10 F2A 118(2)
F1 C10 F3 107.6(13)
F2 C10 F3 101.1(14)
F1A C10 F3A 104(2)
F2A C10 F3A 95.8(17)
F1A C10 C9 119.1(12)
F1 C10 C9 115.3(11)
F2 C10 C9 113.7(11)
F2A C10 C9 110.0(12)
F3 C10 C9 107.2(8)
F3A C10 C9 106.8(9)
N4A1 C5A6 C6A5 123.6(5)
N4A1 C5A6 H5A6 118.2
C6A5 C5A6 H5A6 118.2
C3A2 N4A1 C5A6 117.4(5)
N2'A C3A2 N4A1 126.9(8)
N2'A C3A2 C2A3 112.1(7)
N4A1 C3A2 C2A3 121.0(6)
N4A1 C3A2 H3A2 119.5
C2A3 C3A2 H3A2 119.5
C2B3 N2B HB1 120.0
C2B3 N2B HB2 120.0
HB1 N2B HB2 120.0
C3B2 N2'B HB'1 120.0
C3B2 N2'B HB'2 120.0
HB'1 N2'B HB'2 120.0
C2A3 N2A HA1 120.0
C2A3 N2A HA2 120.0
HA1 N2A HA2 120.0
C3A2 N2'A HA'1 120.0
C3A2 N2'A HA'2 120.0
HA'1 N2'A HA'2 120.0

loop_
_geom_bond_atom_site_label_1
_geom_bond_atom_site_label_2
_geom_bond_distance
O4 C11 1.226(6)
O3 C11 1.237(6)
F5 C12 1.312(8)
O2 C9 1.221(6)
O1 C9 1.250(6)
C5B6 N4B1 1.346(7)
C5B6 C6B5 1.358(7)
C5B6 H5B6 0.9300
N4B1 C3B2 1.337(7)
N1B4 C2B3 1.313(7)
N1B4 C6B5 1.355(6)
N1B4 H1B 0.8600
N1A4 C2A3 1.319(7)
N1A4 C6A5 1.331(7)
N1A4 H1A 0.8600
C11 C12 1.529(8)
C3B2 N2'B 1.304(10)
C3B2 C2B3 1.411(8)
C3B2 H3B2 0.9300
C2B3 N2B 1.290(9)
C2B3 H2B3 0.9300
C9 C10 1.533(8)
C6A5 C5A6 1.360(7)
C6A5 H6A5 0.9300
C2A3 N2A 1.288(10)
C2A3 C3A2 1.428(8)
C2A3 H2A3 0.9300
F6 C12 1.324(8)
C12 F4 1.246(7)
C6B5 H6B5 0.9300
C10 F1A 1.15(2)
C10 F1 1.229(16)
C10 F2 1.281(17)
C10 F2A 1.35(3)
C10 F3 1.383(16)
C10 F3A 1.458(18)
C5A6 N4A1 1.351(7)
C5A6 H5A6 0.9300
N4A1 C3A2 1.316(7)
C3A2 N2'A 1.290(10)
C3A2 H3A2 0.9300
N2B HB1 0.8600
N2B HB2 0.8600
N2'B HB'1 0.8600
N2'B HB'2 0.8600
N2A HA1 0.8600
N2A HA2 0.8600
N2'A HA'1 0.8600
N2'A HA'2 0.8600

loop_
_geom_torsion_atom_site_label_1
_geom_torsion_atom_site_label_2
_geom_torsion_atom_site_label_3
_geom_torsion_atom_site_label_4
_geom_torsion
C6B5 C5B6 N4B1 C3B2 -1.1(10)
C5B6 N4B1 C3B2 N2'B -179.6(8)
C5B6 N4B1 C3B2 C2B3 1.5(9)
C6B5 N1B4 C2B3 N2B 180.0(7)
C6B5 N1B4 C2B3 C3B2 1.3(8)
N4B1 C3B2 C2B3 N2B 179.5(7)
N2'B C3B2 C2B3 N1B4 179.3(7)
N4B1 C3B2 C2B3 N1B4 -1.7(9)
C2A3 N1A4 C6A5 C5A6 -1.6(9)
C6A5 N1A4 C2A3 N2A -177.0(8)
C6A5 N1A4 C2A3 C3A2 2.1(9)
O4 C11 C12 F4 -16.6(11)
O3 C11 C12 F4 165.7(7)
O4 C11 C12 F5 -140.5(6)
O3 C11 C12 F5 41.9(8)
O4 C11 C12 F6 105.5(7)
O3 C11 C12 F6 -72.2(8)
C2B3 N1B4 C6B5 C5B6 -0.9(9)
N4B1 C5B6 C6B5 N1B4 0.8(10)
O2 C9 C10 F1A 59(3)
O1 C9 C10 F1A -119(3)
O2 C9 C10 F1 -121.2(15)
O1 C9 C10 F1 60.3(16)
O2 C9 C10 F2 8.3(19)
O1 C9 C10 F2 -170.2(15)
O2 C9 C10 F2A -160.8(15)
O1 C9 C10 F2A 20.7(18)
O2 C9 C10 F3 119.1(10)
O1 C9 C10 F3 -59.4(12)
O2 C9 C10 F3A -58(2)
O1 C9 C10 F3A 123.5(17)
N1A4 C6A5 C5A6 N4A1 -0.8(10)
C6A5 C5A6 N4A1 C3A2 2.5(10)
C5A6 N4A1 C3A2 N2'A 178.4(9)
C5A6 N4A1 C3A2 C2A3 -1.9(10)
N1A4 C2A3 C3A2 N2'A 179.5(8)
N2A C2A3 C3A2 N4A1 179.0(8)
N1A4 C2A3 C3A2 N4A1 -0.3(9)
